data_2020494
loop_
_publ_author_name
'Liu, Runqiang'
'Zhao, Ning'
'Liu, Ping'
'An, Caixia'
'Lian, Zhaoxun'

_publ_section_title
;
 Enhanced third-order nonlinear optical properties determined in thin
 films using the Z-scan technique:
 bis(\m-4,4'-oxydibenzoato)bis[(4'-phenyl-2,2':6',2''-terpyridine)cobalt(II)]
;
_journal_coeditor_code EG3201
_journal_issue 5
_journal_name_full 'Acta Crystallographica Section C'
_journal_page_first 451
_journal_page_last 455
_journal_paper_doi 10.1107/S2053229616006677
_journal_volume 72
_journal_year 2016
_chemical_formula_iupac '[Co2 (C14 H8 O5)2 (C21 H15 N3)2]'
_chemical_formula_moiety 'C70 H46 Co2 N6 O10'
_chemical_formula_sum 'C70 H46 Co2 N6 O10'
_chemical_formula_weight 1248.99
_chemical_name_systematic
Bis(\m-4,4'-oxydibenzoato)-\k^3^<i>O</i>,<i>O</i>':<i>O</i>'';\k^3^<i>O</i>'':<i>O</i>,<i>O</i>'-bis[(4'-phenyl-2,2':6',2''-terpyridine-\k^3^<i>N</i>,<i>N</i>',<i>N</i>'')cobalt(II)]
_space_group_crystal_system triclinic
_space_group_IT_number 2
_space_group_name_Hall '-P 1'
_space_group_name_H-M_alt 'P -1'
_symmetry_space_group_name_Hall '-P 1'
_symmetry_space_group_name_H-M 'P -1'
_atom_sites_solution_hydrogens geom
_audit_creation_method
;
Olex2 1.2
(compiled 2015.09.30 svn.r3233 for OlexSys, GUI svn.r5103)
;
_cell_angle_alpha 77.129(15)
_cell_angle_beta 74.474(15)
_cell_angle_gamma 65.034(15)
_cell_formula_units_Z 1
_cell_length_a 9.710(9)
_cell_length_b 10.891(12)
_cell_length_c 15.546(16)
_cell_measurement_reflns_used 3954
_cell_measurement_temperature 296.15
_cell_measurement_theta_max 28.236
_cell_measurement_theta_min 2.342
_cell_volume 1425(3)
_computing_cell_refinement
;
SAINT-Plus (Bruker, 2012)
;
_computing_data_collection '<b>Please supply data collection software</b>'
_computing_data_reduction
;
SAINT-Plus  (Bruker, 2012)
;
_computing_molecular_graphics
;
OLEX2 (Dolomanov <i>et al.</i>,  2009)
;
_computing_publication_material
;
OLEX2 (Dolomanov <i>et al.</i>,  2009)
;
_computing_structure_refinement
;
SHELXL2014 (Sheldrick, 2015b)
;
_computing_structure_solution
;
SHELXT (Sheldrick, 2015a)
;
_diffrn_ambient_temperature 296.15
_diffrn_measured_fraction_theta_full 0.988
_diffrn_measured_fraction_theta_max 0.909
_diffrn_measurement_device 'three-circle diffractometer'
_diffrn_measurement_device_type 'Bruker SMART CCD 6000 area-detector'
_diffrn_measurement_method 'phi and omega scans'
_diffrn_radiation_monochromator graphite
_diffrn_radiation_type MoK\a
_diffrn_radiation_wavelength 0.71073
_diffrn_reflns_av_R_equivalents 0.0161
_diffrn_reflns_limit_h_max 12
_diffrn_reflns_limit_h_min -6
_diffrn_reflns_limit_k_max 14
_diffrn_reflns_limit_k_min -8
_diffrn_reflns_limit_l_max 19
_diffrn_reflns_limit_l_min -20
_diffrn_reflns_number 8920
_diffrn_reflns_theta_full 25.242
_diffrn_reflns_theta_max 28.524
_diffrn_reflns_theta_min 2.079
_exptl_absorpt_coefficient_mu 0.653
_exptl_absorpt_correction_T_max 0.71
_exptl_absorpt_correction_T_min 0.66
_exptl_absorpt_correction_type multi-scan
_exptl_absorpt_process_details
;
(SADABS; Bruker, 2007)
;
_exptl_crystal_colour red
_exptl_crystal_density_diffrn 1.456
_exptl_crystal_description block
_exptl_crystal_F_000 642
_exptl_crystal_size_max 0.29
_exptl_crystal_size_mid 0.26
_exptl_crystal_size_min 0.22
_refine_diff_density_max 0.365
_refine_diff_density_min -0.512
_refine_ls_extinction_method none
_refine_ls_goodness_of_fit_ref 1.091
_refine_ls_hydrogen_treatment constr
_refine_ls_matrix_type full
_refine_ls_number_parameters 397
_refine_ls_number_reflns 6574
_refine_ls_number_restraints 0
_refine_ls_restrained_S_all 1.091
_refine_ls_R_factor_all 0.0531
_refine_ls_R_factor_gt 0.0422
_refine_ls_shift/su_max 0.001
_refine_ls_shift/su_mean 0.000
_refine_ls_structure_factor_coef Fsqd
_refine_ls_weighting_details 'w=1/[\s^2^(Fo^2^)+(0.0630P)^2^+0.2540P] where P=(Fo^2^+2Fc^2^)/3'
_refine_ls_weighting_scheme calc
_refine_ls_wR_factor_gt 0.1148
_refine_ls_wR_factor_ref 0.1208
_reflns_number_gt 5301
_reflns_number_total 6574
_reflns_threshold_expression 'I > 2\s(I)'
_cod_data_source_file eg3201sup1.cif
_cod_data_source_block I
_cod_depositor_comments 'Adding full bibliography for 2020494.cif.'
_cod_database_code 2020494
_cod_database_fobs_code 2020494
_shelx_space_group_comment
;
The symmetry employed for this shelxl refinement is uniquely defined
by the following loop, which should always be used as a source of
symmetry information in preference to the above space-group names.
They are only intended as comments.
;

loop_
_space_group_symop_operation_xyz
'x, y, z'
'-x, -y, -z'

loop_
_atom_site_type_symbol
_atom_site_label
_atom_site_fract_x
_atom_site_fract_y
_atom_site_fract_z
_atom_site_U_iso_or_equiv
_atom_site_adp_type
_atom_site_calc_flag
_atom_site_occupancy
Co Co1 0.26720(3) 0.74565(3) 0.33762(2) 0.03165(10) Uani d 1
O O1 0.27408(16) 0.93005(16) 0.28187(10) 0.0377(4) Uani d 1
O O2 0.44156(19) 1.0023(2) 0.30945(12) 0.0567(5) Uani d 1
O O3 0.7626(2) 0.3079(2) -0.22612(12) 0.0531(5) Uani d 1
O O4 0.7361(2) 0.4721(2) -0.33961(12) 0.0576(5) Uani d 1
O O5 0.8489(2) 0.7387(2) -0.04874(14) 0.0700(7) Uani d 1
N N1 0.01997(19) 0.81678(18) 0.39856(12) 0.0325(4) Uani d 1
N N2 0.26266(18) 0.74909(17) 0.47066(11) 0.0293(4) Uani d 1
N N3 0.51276(19) 0.64794(18) 0.34928(12) 0.0348(4) Uani d 1
C C1 -0.0988(2) 0.8430(2) 0.35879(16) 0.0389(5) Uani d 1
H H1 -0.0769 0.8285 0.2990 0.047 Uiso calc 1
C C2 -0.2540(3) 0.8912(3) 0.40368(17) 0.0440(6) Uani d 1
H H2 -0.3334 0.9087 0.3743 0.053 Uiso calc 1
C C3 -0.2864(2) 0.9121(3) 0.49273(16) 0.0453(6) Uani d 1
H H3 -0.3884 0.9436 0.5241 0.054 Uiso calc 1
C C4 -0.1651(2) 0.8856(2) 0.53529(15) 0.0381(5) Uani d 1
H H4 -0.1850 0.8994 0.5951 0.046 Uiso calc 1
C C5 -0.0133(2) 0.8382(2) 0.48621(13) 0.0291(4) Uani d 1
C C6 0.1242(2) 0.8022(2) 0.52688(14) 0.0290(4) Uani d 1
C C7 0.1150(2) 0.8182(2) 0.61441(14) 0.0330(4) Uani d 1
H H7 0.0188 0.8571 0.6510 0.040 Uiso calc 1
C C8 0.2515(2) 0.7753(2) 0.64794(14) 0.0331(4) Uani d 1
C C9 0.3948(2) 0.7180(2) 0.58839(14) 0.0355(5) Uani d 1
H H9 0.4875 0.6886 0.6080 0.043 Uiso calc 1
C C10 0.3968(2) 0.7057(2) 0.50062(14) 0.0304(4) Uani d 1
C C11 0.5394(2) 0.6459(2) 0.43115(14) 0.0313(4) Uani d 1
C C12 0.6901(2) 0.5886(2) 0.44862(16) 0.0394(5) Uani d 1
H H12 0.7064 0.5855 0.5055 0.047 Uiso calc 1
C C13 0.8155(3) 0.5363(3) 0.37925(18) 0.0471(6) Uani d 1
H H13 0.9162 0.5002 0.3892 0.056 Uiso calc 1
C C14 0.7888(3) 0.5385(3) 0.29572(17) 0.0458(6) Uani d 1
H H14 0.8706 0.5032 0.2490 0.055 Uiso calc 1
C C15 0.6359(3) 0.5952(2) 0.28345(16) 0.0434(6) Uani d 1
H H15 0.6177 0.5968 0.2274 0.052 Uiso calc 1
C C16 0.2426(3) 0.7886(2) 0.74323(15) 0.0363(5) Uani d 1
C C17 0.1072(3) 0.8785(3) 0.79329(16) 0.0452(6) Uani d 1
H H17 0.0213 0.9301 0.7669 0.054 Uiso calc 1
C C18 0.1010(3) 0.8907(3) 0.88128(17) 0.0528(6) Uani d 1
H H18 0.0112 0.9505 0.9133 0.063 Uiso calc 1
C C19 0.2281(4) 0.8141(3) 0.92209(18) 0.0564(7) Uani d 1
H H19 0.2243 0.8234 0.9808 0.068 Uiso calc 1
C C20 0.3594(4) 0.7244(3) 0.87454(19) 0.0652(8) Uani d 1
H H20 0.4440 0.6718 0.9019 0.078 Uiso calc 1
C C21 0.3675(3) 0.7114(3) 0.78584(18) 0.0564(7) Uani d 1
H H21 0.4574 0.6503 0.7548 0.068 Uiso calc 1
C C22 0.5145(2) 0.9015(2) 0.17516(14) 0.0343(5) Uani d 1
C C23 0.4721(3) 0.8549(3) 0.11340(16) 0.0428(5) Uani d 1
H H23 0.3714 0.8596 0.1228 0.051 Uiso calc 1
C C24 0.5800(3) 0.8013(3) 0.03750(17) 0.0513(6) Uani d 1
H H24 0.5507 0.7718 -0.0038 0.062 Uiso calc 1
C C25 0.7320(3) 0.7924(3) 0.02405(16) 0.0450(6) Uani d 1
C C26 0.7752(3) 0.8412(3) 0.08355(17) 0.0463(6) Uani d 1
H H26 0.8759 0.8367 0.0738 0.056 Uiso calc 1
C C27 0.6664(3) 0.8969(3) 0.15795(15) 0.0407(5) Uani d 1
H H27 0.6946 0.9316 0.1970 0.049 Uiso calc 1
C C28 0.8244(3) 0.6613(3) -0.09975(17) 0.0498(6) Uani d 1
C C29 0.8011(3) 0.7170(3) -0.18676(18) 0.0460(6) Uani d 1
H H29 0.7989 0.8042 -0.2095 0.055 Uiso calc 1
C C30 0.7812(3) 0.6394(2) -0.23930(16) 0.0417(5) Uani d 1
H H30 0.7645 0.6758 -0.2974 0.050 Uiso calc 1
C C31 0.7859(2) 0.5096(2) -0.20621(14) 0.0353(5) Uani d 1
C C32 0.8131(3) 0.4549(3) -0.11914(17) 0.0512(6) Uani d 1
H H32 0.8190 0.3666 -0.0968 0.061 Uiso calc 1
C C33 0.8315(4) 0.5314(3) -0.06599(18) 0.0611(8) Uani d 1
H H33 0.8485 0.4951 -0.0079 0.073 Uiso calc 1
C C34 0.4041(2) 0.9490(2) 0.26201(15) 0.0351(5) Uani d 1
C C35 0.7602(2) 0.4256(3) -0.26118(16) 0.0402(5) Uani d 1

loop_
_atom_site_aniso_label
_atom_site_aniso_U_11
_atom_site_aniso_U_22
_atom_site_aniso_U_33
_atom_site_aniso_U_12
_atom_site_aniso_U_13
_atom_site_aniso_U_23
Co1 0.02599(15) 0.03727(18) 0.02785(16) -0.00585(12) -0.00477(10) -0.01023(12)
O1 0.0292(7) 0.0391(8) 0.0395(9) -0.0098(6) -0.0040(6) -0.0049(7)
O2 0.0376(9) 0.0928(15) 0.0475(10) -0.0237(9) -0.0001(7) -0.0367(10)
O3 0.0646(12) 0.0598(11) 0.0451(10) -0.0327(10) -0.0016(8) -0.0200(9)
O4 0.0627(12) 0.0597(12) 0.0482(11) -0.0068(9) -0.0259(9) -0.0187(9)
O5 0.0627(12) 0.1126(18) 0.0617(13) -0.0595(13) 0.0269(10) -0.0583(13)
N1 0.0262(8) 0.0385(10) 0.0313(9) -0.0075(7) -0.0064(7) -0.0110(8)
N2 0.0217(8) 0.0316(9) 0.0307(9) -0.0040(7) -0.0059(6) -0.0078(7)
N3 0.0278(9) 0.0351(10) 0.0341(10) -0.0036(7) -0.0051(7) -0.0091(8)
C1 0.0316(11) 0.0482(13) 0.0361(12) -0.0097(10) -0.0106(9) -0.0109(10)
C2 0.0273(10) 0.0563(15) 0.0485(14) -0.0104(10) -0.0147(9) -0.0096(11)
C3 0.0226(10) 0.0616(16) 0.0440(14) -0.0072(10) -0.0047(9) -0.0125(12)
C4 0.0235(10) 0.0504(13) 0.0336(11) -0.0058(9) -0.0051(8) -0.0101(10)
C5 0.0229(9) 0.0315(10) 0.0293(10) -0.0056(8) -0.0052(7) -0.0067(8)
C6 0.0232(9) 0.0305(10) 0.0297(10) -0.0058(8) -0.0052(7) -0.0059(8)
C7 0.0250(9) 0.0396(11) 0.0300(11) -0.0072(8) -0.0024(8) -0.0100(9)
C8 0.0317(10) 0.0367(11) 0.0300(11) -0.0101(9) -0.0081(8) -0.0065(9)
C9 0.0272(10) 0.0442(12) 0.0336(11) -0.0091(9) -0.0088(8) -0.0080(9)
C10 0.0237(9) 0.0318(10) 0.0324(11) -0.0061(8) -0.0059(8) -0.0067(8)
C11 0.0232(9) 0.0318(10) 0.0337(11) -0.0056(8) -0.0044(8) -0.0054(9)
C12 0.0258(10) 0.0452(13) 0.0423(13) -0.0075(9) -0.0087(9) -0.0061(10)
C13 0.0246(10) 0.0481(14) 0.0569(16) -0.0046(10) -0.0049(10) -0.0071(12)
C14 0.0306(11) 0.0432(13) 0.0458(14) -0.0022(10) 0.0037(9) -0.0095(11)
C15 0.0344(11) 0.0455(13) 0.0347(12) -0.0017(10) -0.0006(9) -0.0100(10)
C16 0.0387(11) 0.0427(12) 0.0305(11) -0.0170(10) -0.0066(9) -0.0082(9)
C17 0.0402(12) 0.0606(16) 0.0367(13) -0.0206(11) -0.0030(10) -0.0128(11)
C18 0.0547(15) 0.0714(18) 0.0363(13) -0.0298(14) 0.0047(11) -0.0202(13)
C19 0.0751(19) 0.0717(19) 0.0328(13) -0.0365(16) -0.0112(12) -0.0092(13)
C20 0.0631(18) 0.086(2) 0.0454(16) -0.0162(16) -0.0271(14) -0.0119(15)
C21 0.0445(14) 0.0736(19) 0.0435(15) -0.0054(13) -0.0165(11) -0.0189(13)
C22 0.0322(10) 0.0382(12) 0.0311(11) -0.0114(9) -0.0055(8) -0.0069(9)
C23 0.0362(11) 0.0600(15) 0.0385(13) -0.0230(11) -0.0042(9) -0.0130(11)
C24 0.0534(15) 0.0784(19) 0.0393(13) -0.0386(14) -0.0008(11) -0.0241(13)
C25 0.0471(13) 0.0586(15) 0.0371(13) -0.0292(12) 0.0074(10) -0.0222(11)
C26 0.0373(12) 0.0665(16) 0.0451(14) -0.0288(12) 0.0035(10) -0.0224(12)
C27 0.0384(12) 0.0580(15) 0.0345(12) -0.0244(11) -0.0030(9) -0.0156(11)
C28 0.0449(13) 0.0741(18) 0.0414(14) -0.0319(13) 0.0098(10) -0.0323(13)
C29 0.0399(12) 0.0403(13) 0.0551(15) -0.0137(10) -0.0018(11) -0.0137(11)
C30 0.0380(12) 0.0437(13) 0.0378(13) -0.0092(10) -0.0073(9) -0.0078(10)
C31 0.0302(10) 0.0410(12) 0.0317(11) -0.0081(9) -0.0034(8) -0.0137(9)
C32 0.0710(18) 0.0534(15) 0.0391(14) -0.0334(14) -0.0134(12) -0.0026(12)
C33 0.089(2) 0.083(2) 0.0306(13) -0.0519(18) -0.0132(13) -0.0051(13)
C34 0.0300(10) 0.0383(11) 0.0320(11) -0.0064(9) -0.0066(8) -0.0081(9)
C35 0.0282(10) 0.0496(14) 0.0403(13) -0.0078(9) -0.0035(9) -0.0194(11)

loop_
_atom_type_symbol
_atom_type_description
_atom_type_scat_dispersion_real
_atom_type_scat_dispersion_imag
_atom_type_scat_source
C C 0.0033 0.0016 'International Tables Vol C Tables 4.2.6.8 and 6.1.1.4'
H H 0.0000 0.0000 'International Tables Vol C Tables 4.2.6.8 and 6.1.1.4'
Co Co 0.3494 0.9721 'International Tables Vol C Tables 4.2.6.8 and 6.1.1.4'
N N 0.0061 0.0033 'International Tables Vol C Tables 4.2.6.8 and 6.1.1.4'
O O 0.0106 0.0060 'International Tables Vol C Tables 4.2.6.8 and 6.1.1.4'

loop_
_geom_angle_atom_site_label_1
_geom_angle_atom_site_label_2
_geom_angle_atom_site_label_3
_geom_angle_site_symmetry_1
_geom_angle_site_symmetry_3
_geom_angle
_geom_angle_publ_flag
O1 Co1 O3 . 2_665 97.90(9) y
O1 Co1 O4 . 2_665 156.25(7) y
O1 Co1 N1 . . 97.66(7) y
O1 Co1 N2 . . 100.92(8) y
O1 Co1 N3 . . 95.24(7) y
O3 Co1 O4 2_665 2_665 58.69(7) y
O3 Co1 N1 2_665 . 93.61(9) y
O3 Co1 N3 2_665 . 110.16(8) y
N1 Co1 O4 . 2_665 88.47(8) y
N1 Co1 N3 . . 151.05(8) y
N2 Co1 O3 . 2_665 159.67(8) y
N2 Co1 O4 . 2_665 102.83(7) y
N2 Co1 N1 . . 76.37(7) y
N2 Co1 N3 . . 75.80(7) y
N3 Co1 O4 . 2_665 90.06(8) y
C34 O1 Co1 . . 121.01(13) ?
C35 O3 Co1 . 2_665 96.97(16) ?
C35 O4 Co1 . 2_665 83.32(16) ?
C25 O5 C28 . . 118.1(2) ?
C1 N1 Co1 . . 127.44(16) ?
C1 N1 C5 . . 118.18(18) ?
C5 N1 Co1 . . 114.37(13) ?
C6 N2 Co1 . . 119.35(14) ?
C10 N2 Co1 . . 120.40(14) ?
C10 N2 C6 . . 120.14(19) ?
C11 N3 Co1 . . 114.78(13) ?
C15 N3 Co1 . . 126.77(16) ?
C15 N3 C11 . . 118.42(19) ?
N1 C1 H1 . . 118.6 ?
N1 C1 C2 . . 122.8(2) ?
C2 C1 H1 . . 118.6 ?
C1 C2 H2 . . 120.8 ?
C3 C2 C1 . . 118.5(2) ?
C3 C2 H2 . . 120.8 ?
C2 C3 H3 . . 120.2 ?
C2 C3 C4 . . 119.6(2) ?
C4 C3 H3 . . 120.2 ?
C3 C4 H4 . . 120.7 ?
C5 C4 C3 . . 118.7(2) ?
C5 C4 H4 . . 120.7 ?
N1 C5 C4 . . 122.17(18) ?
N1 C5 C6 . . 115.27(17) ?
C4 C5 C6 . . 122.5(2) ?
N2 C6 C5 . . 114.14(19) ?
N2 C6 C7 . . 121.67(18) ?
C7 C6 C5 . . 124.18(18) ?
C6 C7 H7 . . 120.0 ?
C6 C7 C8 . . 119.94(19) ?
C8 C7 H7 . . 120.0 ?
C7 C8 C9 . . 117.4(2) ?
C7 C8 C16 . . 120.34(19) ?
C9 C8 C16 . . 122.30(19) ?
C8 C9 H9 . . 119.9 ?
C10 C9 C8 . . 120.12(19) ?
C10 C9 H9 . . 119.9 ?
N2 C10 C9 . . 120.74(18) ?
N2 C10 C11 . . 113.56(19) ?
C9 C10 C11 . . 125.69(18) ?
N3 C11 C10 . . 115.17(18) ?
N3 C11 C12 . . 121.44(19) ?
C12 C11 C10 . . 123.4(2) ?
C11 C12 H12 . . 120.5 ?
C13 C12 C11 . . 119.0(2) ?
C13 C12 H12 . . 120.5 ?
C12 C13 H13 . . 120.2 ?
C14 C13 C12 . . 119.6(2) ?
C14 C13 H13 . . 120.2 ?
C13 C14 H14 . . 120.9 ?
C13 C14 C15 . . 118.3(2) ?
C15 C14 H14 . . 120.9 ?
N3 C15 C14 . . 123.2(2) ?
N3 C15 H15 . . 118.4 ?
C14 C15 H15 . . 118.4 ?
C17 C16 C8 . . 121.3(2) ?
C21 C16 C8 . . 120.9(2) ?
C21 C16 C17 . . 117.8(2) ?
C16 C17 H17 . . 119.6 ?
C18 C17 C16 . . 120.7(2) ?
C18 C17 H17 . . 119.6 ?
C17 C18 H18 . . 119.7 ?
C17 C18 C19 . . 120.6(3) ?
C19 C18 H18 . . 119.7 ?
C18 C19 H19 . . 120.4 ?
C20 C19 C18 . . 119.2(3) ?
C20 C19 H19 . . 120.4 ?
C19 C20 H20 . . 119.5 ?
C19 C20 C21 . . 120.9(3) ?
C21 C20 H20 . . 119.5 ?
C16 C21 C20 . . 120.8(3) ?
C16 C21 H21 . . 119.6 ?
C20 C21 H21 . . 119.6 ?
C23 C22 C27 . . 118.6(2) ?
C23 C22 C34 . . 121.7(2) ?
C27 C22 C34 . . 119.69(19) ?
C22 C23 H23 . . 119.7 ?
C22 C23 C24 . . 120.5(2) ?
C24 C23 H23 . . 119.7 ?
C23 C24 H24 . . 120.1 ?
C25 C24 C23 . . 119.7(2) ?
C25 C24 H24 . . 120.1 ?
C24 C25 O5 . . 124.2(2) ?
C26 C25 O5 . . 115.3(2) ?
C26 C25 C24 . . 120.5(2) ?
C25 C26 H26 . . 120.3 ?
C25 C26 C27 . . 119.4(2) ?
C27 C26 H26 . . 120.3 ?
C22 C27 H27 . . 119.4 ?
C26 C27 C22 . . 121.2(2) ?
C26 C27 H27 . . 119.4 ?
C29 C28 O5 . . 118.1(3) ?
C33 C28 O5 . . 120.6(3) ?
C33 C28 C29 . . 121.2(2) ?
C28 C29 H29 . . 120.6 ?
C28 C29 C30 . . 118.7(2) ?
C30 C29 H29 . . 120.6 ?
C29 C30 H30 . . 119.5 ?
C31 C30 C29 . . 120.9(2) ?
C31 C30 H30 . . 119.5 ?
C30 C31 C32 . . 119.2(2) ?
C30 C31 C35 . . 121.6(2) ?
C32 C31 C35 . . 119.2(2) ?
C31 C32 H32 . . 119.8 ?
C33 C32 C31 . . 120.4(3) ?
C33 C32 H32 . . 119.8 ?
C28 C33 C32 . . 119.5(3) ?
C28 C33 H33 . . 120.2 ?
C32 C33 H33 . . 120.2 ?
O1 C34 C22 . . 117.22(19) ?
O2 C34 O1 . . 124.0(2) ?
O2 C34 C22 . . 118.7(2) ?
O3 C35 C31 . . 118.6(2) ?
O4 C35 O3 . . 120.9(2) ?
O4 C35 C31 . . 120.4(2) ?

loop_
_geom_bond_atom_site_label_1
_geom_bond_atom_site_label_2
_geom_bond_site_symmetry_2
_geom_bond_distance
_geom_bond_publ_flag
Co1 O1 . 2.024(3) y
Co1 O3 2_665 2.071(2) y
Co1 O4 2_665 2.379(3) y
Co1 N1 . 2.191(3) y
Co1 N2 . 2.065(3) y
Co1 N3 . 2.203(3) y
O1 C34 . 1.309(3) ?
O2 C34 . 1.235(3) ?
O3 Co1 2_665 2.071(2) ?
O3 C35 . 1.270(3) ?
O4 Co1 2_665 2.379(3) ?
O4 C35 . 1.255(3) ?
O5 C25 . 1.399(3) ?
O5 C28 . 1.401(3) ?
N1 C1 . 1.349(3) ?
N1 C5 . 1.363(3) ?
N2 C6 . 1.359(3) ?
N2 C10 . 1.358(3) ?
N3 C11 . 1.359(3) ?
N3 C15 . 1.354(3) ?
C1 H1 . 0.9300 ?
C1 C2 . 1.402(3) ?
C2 H2 . 0.9300 ?
C2 C3 . 1.383(4) ?
C3 H3 . 0.9300 ?
C3 C4 . 1.398(3) ?
C4 H4 . 0.9300 ?
C4 C5 . 1.397(3) ?
C5 C6 . 1.495(3) ?
C6 C7 . 1.385(3) ?
C7 H7 . 0.9300 ?
C7 C8 . 1.409(3) ?
C8 C9 . 1.421(3) ?
C8 C16 . 1.497(3) ?
C9 H9 . 0.9300 ?
C9 C10 . 1.394(3) ?
C10 C11 . 1.503(3) ?
C11 C12 . 1.404(3) ?
C12 H12 . 0.9300 ?
C12 C13 . 1.398(3) ?
C13 H13 . 0.9300 ?
C13 C14 . 1.384(4) ?
C14 H14 . 0.9300 ?
C14 C15 . 1.395(4) ?
C15 H15 . 0.9300 ?
C16 C17 . 1.414(3) ?
C16 C21 . 1.392(3) ?
C17 H17 . 0.9300 ?
C17 C18 . 1.386(4) ?
C18 H18 . 0.9300 ?
C18 C19 . 1.391(4) ?
C19 H19 . 0.9300 ?
C19 C20 . 1.376(4) ?
C20 H20 . 0.9300 ?
C20 C21 . 1.396(4) ?
C21 H21 . 0.9300 ?
C22 C23 . 1.397(3) ?
C22 C27 . 1.408(3) ?
C22 C34 . 1.519(3) ?
C23 H23 . 0.9300 ?
C23 C24 . 1.400(3) ?
C24 H24 . 0.9300 ?
C24 C25 . 1.398(4) ?
C25 C26 . 1.389(3) ?
C26 H26 . 0.9300 ?
C26 C27 . 1.392(3) ?
C27 H27 . 0.9300 ?
C28 C29 . 1.389(4) ?
C28 C33 . 1.374(4) ?
C29 H29 . 0.9300 ?
C29 C30 . 1.396(4) ?
C30 H30 . 0.9300 ?
C30 C31 . 1.378(4) ?
C31 C32 . 1.399(4) ?
C31 C35 . 1.511(3) ?
C32 H32 . 0.9300 ?
C32 C33 . 1.386(4) ?
C33 H33 . 0.9300 ?

loop_
_geom_torsion_atom_site_label_1
_geom_torsion_atom_site_label_2
_geom_torsion_atom_site_label_3
_geom_torsion_atom_site_label_4
_geom_torsion_site_symmetry_1
_geom_torsion
Co1 O1 C34 O2 . -99.8(2)
Co1 O1 C34 C22 . 80.1(2)
Co1 O3 C35 O4 2_665 3.3(2)
Co1 O3 C35 C31 2_665 -177.15(16)
Co1 O4 C35 O3 2_665 -2.8(2)
Co1 O4 C35 C31 2_665 177.59(19)
Co1 N1 C1 C2 . -178.59(18)
Co1 N1 C5 C4 . 178.96(17)
Co1 N1 C5 C6 . -3.2(2)
Co1 N2 C6 C5 . 7.0(2)
Co1 N2 C6 C7 . -174.16(16)
Co1 N2 C10 C9 . 174.78(16)
Co1 N2 C10 C11 . -5.4(2)
Co1 N3 C11 C10 . 2.2(2)
Co1 N3 C11 C12 . -179.22(17)
Co1 N3 C15 C14 . 177.98(19)
O5 C25 C26 C27 . 179.9(2)
O5 C28 C29 C30 . 178.1(2)
O5 C28 C33 C32 . -177.4(3)
N1 C1 C2 C3 . -0.3(4)
N1 C5 C6 N2 . -2.1(3)
N1 C5 C6 C7 . 179.1(2)
N2 C6 C7 C8 . -1.8(3)
N2 C10 C11 N3 . 1.8(3)
N2 C10 C11 C12 . -176.8(2)
N3 C11 C12 C13 . 1.9(3)
C1 N1 C5 C4 . 0.1(3)
C1 N1 C5 C6 . 177.90(19)
C1 C2 C3 C4 . 0.3(4)
C2 C3 C4 C5 . -0.1(4)
C3 C4 C5 N1 . -0.1(3)
C3 C4 C5 C6 . -177.7(2)
C4 C5 C6 N2 . 175.7(2)
C4 C5 C6 C7 . -3.1(3)
C5 N1 C1 C2 . 0.1(3)
C5 C6 C7 C8 . 177.0(2)
C6 N2 C10 C9 . -1.5(3)
C6 N2 C10 C11 . 178.28(18)
C6 C7 C8 C9 . 0.7(3)
C6 C7 C8 C16 . -178.4(2)
C7 C8 C9 C10 . -0.1(3)
C7 C8 C16 C17 . -19.3(3)
C7 C8 C16 C21 . 159.9(2)
C8 C9 C10 N2 . 0.5(3)
C8 C9 C10 C11 . -179.3(2)
C8 C16 C17 C18 . -179.5(2)
C8 C16 C21 C20 . 179.7(3)
C9 C8 C16 C17 . 161.7(2)
C9 C8 C16 C21 . -19.1(4)
C9 C10 C11 N3 . -178.4(2)
C9 C10 C11 C12 . 3.0(4)
C10 N2 C6 C5 . -176.69(18)
C10 N2 C6 C7 . 2.2(3)
C10 C11 C12 C13 . -179.6(2)
C11 N3 C15 C14 . 0.2(4)
C11 C12 C13 C14 . -1.7(4)
C12 C13 C14 C15 . 0.8(4)
C13 C14 C15 N3 . 0.0(4)
C15 N3 C11 C10 . -179.7(2)
C15 N3 C11 C12 . -1.2(3)
C16 C8 C9 C10 . 179.0(2)
C16 C17 C18 C19 . -0.2(4)
C17 C16 C21 C20 . -1.1(4)
C17 C18 C19 C20 . -1.0(5)
C18 C19 C20 C21 . 1.2(5)
C19 C20 C21 C16 . -0.1(5)
C21 C16 C17 C18 . 1.2(4)
C22 C23 C24 C25 . 0.9(4)
C23 C22 C27 C26 . -3.1(4)
C23 C22 C34 O1 . 7.7(3)
C23 C22 C34 O2 . -172.5(2)
C23 C24 C25 O5 . 179.0(3)
C23 C24 C25 C26 . -2.5(4)
C24 C25 C26 C27 . 1.2(4)
C25 O5 C28 C29 . 109.9(3)
C25 O5 C28 C33 . -73.4(4)
C25 C26 C27 C22 . 1.6(4)
C27 C22 C23 C24 . 1.8(4)
C27 C22 C34 O1 . -168.9(2)
C27 C22 C34 O2 . 10.9(3)
C28 O5 C25 C24 . -15.2(4)
C28 O5 C25 C26 . 166.2(3)
C28 C29 C30 C31 . -0.6(3)
C29 C28 C33 C32 . -0.8(4)
C29 C30 C31 C32 . -0.8(3)
C29 C30 C31 C35 . 178.3(2)
C30 C31 C32 C33 . 1.5(4)
C30 C31 C35 O3 . -178.4(2)
C30 C31 C35 O4 . 1.1(3)
C31 C32 C33 C28 . -0.7(4)
C32 C31 C35 O3 . 0.7(3)
C32 C31 C35 O4 . -179.7(2)
C33 C28 C29 C30 . 1.5(4)
C34 C22 C23 C24 . -174.8(2)
C34 C22 C27 C26 . 173.5(2)
C35 C31 C32 C33 . -177.7(2)
